data_4343813
loop_
_publ_author_name
'Bowmaker, G.A.'
'Hanna, J.V.'
'White, A.H.'
'Pakawatchai, C.'
'Thanyasirikul, Y.'
'Skelton, B.W.'

_publ_section_title
;
 Crystal structures and vibrational spectroscopy of copper(I) thiourea
 complexes
;
_journal_name_full 'Inorganic Chemistry'
_journal_page_first 350
_journal_page_last 368
_journal_volume 48
_journal_year 2009
_chemical_formula_sum 'C3 H12 Br Cu N6 S3'
_chemical_name_systematic '(Cu (S C (N H2)2)3) Br'
_space_group_IT_number 96
_symmetry_space_group_name_Hall 'P 4nw 2abw'
_symmetry_space_group_name_H-M 'P 43 21 2'
_cell_angle_alpha 90
_cell_angle_beta 90
_cell_angle_gamma 90
_cell_formula_units_Z 8
_cell_length_a 13.524
_cell_length_b 13.524
_cell_length_c 13.765
_cell_volume 2517.599
_citation_journal_id_ASTM INOCAJ
_cod_data_source_file Bowmaker_INOCAJ_2009_1658.cif
_cod_data_source_block C3H12Br1Cu1N6S3
_cod_original_formula_sum 'C3 H12 Br1 Cu1 N6 S3'
_cod_database_code 4343813

loop_
_symmetry_equiv_pos_as_xyz
x,y,z
-y+1/2,x+1/2,z+3/4
-x,-y,z+1/2
y+1/2,-x+1/2,z+1/4
x+1/2,-y+1/2,-z+1/4
y,x,-z
-x+1/2,y+1/2,-z+3/4
-y,-x,-z+1/2

loop_
_atom_site_label
_atom_site_type_symbol
_atom_site_fract_x
_atom_site_fract_y
_atom_site_fract_z
_atom_site_occupancy
_atom_site_U_iso_or_equiv
H1 H+1 0.2439 0.5848 0.7166 1 0.0
S2 S-2 -0.11908 0.68533 0.9882 1 0.0
N1 N-3 0.18696 0.60295 0.74199 1 0.0
C2 C+4 -0.0879 0.73345 1.09987 1 0.0
N2 N-3 0.10693 0.51579 0.62473 1 0.0
S3 S-2 0.15404 0.76053 0.92488 1 0.0
H6 H+1 -0.2165 0.7149 1.1582 1 0.0
H9 H+1 -0.018 0.9442 0.8735 1 0.0
N6 N-3 0.16137 0.94527 0.86232 1 0.0
H7 H+1 0.0131 0.7937 1.1775 1 0.0
H4 H+1 0.0519 0.4951 0.5974 1 0.0
H3 H+1 0.1645 0.4984 0.6003 1 0.0
Cu1 Cu+1 0.02723 0.64198 0.916511 1 0.0
H2 H+1 0.1858 0.6411 0.7938 1 0.0
C1 C+4 0.10311 0.57286 0.70228 1 0.0
H5 H+1 -0.142 0.7633 1.2263 1 0.0
C3 C+4 0.103 0.87178 0.89023 1 0.0
H10 H+1 -0.0338 0.8387 0.9094 1 0.0
H12 H+1 0.2259 0.937 0.8612 1 0.0
S1 S-2 -0.00935 0.60959 0.75053 1 0.0
N5 N-3 0.00627 0.88654 0.89114 1 0.0
H11 H+1 0.1356 1.0023 0.8449 1 0.0
N3 N-3 -0.1566 0.7377 1.16934 1 0.0
H8 H+1 0.0476 0.7667 1.0755 1 0.0
N4 N-3 0.00079 0.76853 1.11984 1 0.0
Br1 Br-1 0.49463 0.641498 0.898973 1 0.0
